data_1551090
loop_
_publ_author_name
'Cross, Justin'
'Lee, Tsung-Han'
'Kang, Chang-Jong'
'Yao, Yongxin'
'Cary, Samantha K.'
'Stritzinger, Jared'
'Polinski, Matthew'
'McKinley, Carla Dorothy'
'Albrecht-Schmitt, Thomas'
'Lanata, Nicola'

_publ_section_title
;
 Origins of the Odd Optical Observables in Plutonium and Americium
 Tungstates
;
_journal_name_full 'Chemical Science'
_journal_paper_doi 10.1039/C9SC01174A
_journal_year 2019
_chemical_formula_moiety AmWO4OH
_chemical_formula_sum 'Am H O5 W'
_chemical_formula_weight 507.8549
_chemical_melting_point ?
_chemical_name_common 'Americium(III) tungstate hydroxide'
_chemical_name_systematic
;
 ?
;
_space_group_crystal_system monoclinic
_space_group_IT_number 14
_space_group_name_Hall '-P 2yn'
_space_group_name_H-M_alt 'P 1 21/n 1'
_symmetry_space_group_name_Hall '-P 2yn'
_symmetry_space_group_name_H-M 'P 1 21/n 1'
_audit_creation_method SHELXL-1997
_audit_update_record
;
2019-03-08 deposited with the CCDC.    2019-05-20 downloaded from the CCDC.
;
_cell_angle_alpha 90
_cell_angle_beta 111.475(6)
_cell_angle_gamma 90
_cell_formula_units_Z 4
_cell_length_a 5.3379(12)
_cell_length_b 12.626(3)
_cell_length_c 6.7606(15)
_cell_measurement_reflns_used 7904
_cell_measurement_temperature 100(2)
_cell_measurement_theta_max 31.591
_cell_measurement_theta_min 3.227
_cell_volume 424.01(17)
_computing_cell_refinement 'smart saint'
_computing_data_collection smart
_computing_data_reduction SAINT
_computing_molecular_graphics 'SHELXP-2013 (Sheldrick, 2013)'
_computing_publication_material 'SHELXCIF-97 (Sheldrick, 1997)'
_computing_structure_refinement 'SHELXL-2013 (Sheldrick, 2013)'
_computing_structure_solution 'SHELXS-2013 (Sheldrick, 2013)'
_diffrn_ambient_temperature 100(2)
_diffrn_detector_area_resol_mean 0
_diffrn_measured_fraction_theta_full 0.999
_diffrn_measured_fraction_theta_max 0.999
_diffrn_measurement_device_type 'BRUKER apex II'
_diffrn_measurement_method '0.5 wide w/ exposures'
_diffrn_radiation_monochromator 'Quazar optics'
_diffrn_radiation_source 'Imus microfocused'
_diffrn_radiation_type MoK\a
_diffrn_radiation_wavelength 0.71073
_diffrn_reflns_av_R_equivalents 0.0467
_diffrn_reflns_av_unetI/netI 0.0320
_diffrn_reflns_Laue_measured_fraction_full 0.999
_diffrn_reflns_Laue_measured_fraction_max 0.999
_diffrn_reflns_limit_h_max 7
_diffrn_reflns_limit_h_min -7
_diffrn_reflns_limit_k_max 18
_diffrn_reflns_limit_k_min -18
_diffrn_reflns_limit_l_max 9
_diffrn_reflns_limit_l_min -9
_diffrn_reflns_number 7904
_diffrn_reflns_point_group_measured_fraction_full 0.999
_diffrn_reflns_point_group_measured_fraction_max 0.999
_diffrn_reflns_theta_full 25.242
_diffrn_reflns_theta_max 31.591
_diffrn_reflns_theta_min 3.227
_exptl_absorpt_coefficient_mu 44.966
_exptl_absorpt_correction_T_max 0.5
_exptl_absorpt_correction_T_min 0.2
_exptl_absorpt_correction_type multi-scan
_exptl_absorpt_process_details SHELTXPREP
_exptl_crystal_colour 'light orange'
_exptl_crystal_density_diffrn 7.940
_exptl_crystal_density_meas ?
_exptl_crystal_density_method 'not measured'
_exptl_crystal_description plate
_exptl_crystal_F_000 836
_exptl_crystal_size_max 0.03
_exptl_crystal_size_mid 0.02
_exptl_crystal_size_min 0.01
_refine_diff_density_max 2.139
_refine_diff_density_min -2.010
_refine_diff_density_rms 0.472
_refine_ls_extinction_method none
_refine_ls_goodness_of_fit_ref 1.095
_refine_ls_hydrogen_treatment undef
_refine_ls_matrix_type full
_refine_ls_number_parameters 64
_refine_ls_number_reflns 1415
_refine_ls_number_restraints 0
_refine_ls_restrained_S_all 1.095
_refine_ls_R_factor_all 0.0318
_refine_ls_R_factor_gt 0.0232
_refine_ls_shift/su_max 0.000
_refine_ls_shift/su_mean 0.000
_refine_ls_structure_factor_coef Fsqd
_refine_ls_weighting_details 'w=1/[\s^2^(Fo^2^)+(0.0107P)^2^+4.0801P] where P=(Fo^2^+2Fc^2^)/3'
_refine_ls_weighting_scheme calc
_refine_ls_wR_factor_gt 0.0424
_refine_ls_wR_factor_ref 0.0443
_reflns_Friedel_coverage 0.000
_reflns_number_gt 1236
_reflns_number_total 1415
_reflns_threshold_expression 'I > 2\s(I)'
_cod_data_source_file c9sc01174a2.cif
_cod_data_source_block AmWO
_cod_depositor_comments
;
The following automatic conversions were performed:

'_chemical_melting_point' value 'N/A' was changed to '?' - the value
is undefined or not given.

'_exptl_crystal_density_meas' value 'N/A' was changed to '?' - the
value is perceived as not measured.

Automatic conversion script
Id: cif_fix_values 4973 2017-02-22 13:04:09Z antanas 
;
_cod_original_cell_volume 423.99(16)
_cod_original_formula_sum 'Am O5 W H'
_cod_database_code 1551090
_shelx_space_group_comment
;
The symmetry employed for this shelxl refinement is uniquely defined
by the following loop, which should always be used as a source of
symmetry information in preference to the above space-group names.
They are only intended as comments.
;
_shelx_estimated_absorpt_t_min 0.5
_shelx_estimated_absorpt_t_max 0.5

loop_
_space_group_symop_operation_xyz
'x, y, z'
'-x+1/2, y+1/2, -z+1/2'
'-x, -y, -z'
'x-1/2, -y-1/2, z-1/2'

loop_
_atom_site_label
_atom_site_type_symbol
_atom_site_fract_x
_atom_site_fract_y
_atom_site_fract_z
_atom_site_U_iso_or_equiv
_atom_site_adp_type
_atom_site_occupancy
_atom_site_site_symmetry_order
_atom_site_calc_flag
Am1 Am 0.15681(5) 0.44613(2) 0.29247(4) 0.00552(6) Uani 1 1 d
W1 W -0.05329(6) 0.14130(2) 0.35274(4) 0.00659(7) Uani 1 1 d
O1 O -0.0188(11) 0.2746(4) 0.2892(8) 0.0118(10) Uani 1 1 d
O2 O -0.3365(10) 0.0705(4) 0.1633(7) 0.0071(9) Uani 1 1 d
O3 O -0.1595(10) 0.1565(4) 0.5694(8) 0.0083(10) Uani 1 1 d
O4 O 0.2543(10) 0.0651(4) 0.4651(8) 0.0094(10) Uani 1 1 d
O5 O 0.0772(10) 0.1088(4) 0.0544(8) 0.0100(10) Uani 1 1 d

loop_
_atom_site_aniso_label
_atom_site_aniso_U_11
_atom_site_aniso_U_22
_atom_site_aniso_U_33
_atom_site_aniso_U_23
_atom_site_aniso_U_13
_atom_site_aniso_U_12
Am1 0.00550(11) 0.00769(12) 0.00303(10) -0.00008(8) 0.00115(8) -0.00025(9)
W1 0.00644(13) 0.00749(13) 0.00527(12) 0.00037(10) 0.00147(10) -0.00027(10)
O1 0.013(3) 0.014(3) 0.008(2) -0.001(2) 0.004(2) -0.002(2)
O2 0.012(2) 0.007(2) 0.005(2) 0.0008(18) 0.0058(18) 0.0011(19)
O3 0.012(2) 0.006(2) 0.008(2) 0.0000(18) 0.0051(19) -0.0030(19)
O4 0.009(2) 0.011(3) 0.006(2) -0.0019(19) 0.0004(19) 0.002(2)
O5 0.012(3) 0.010(3) 0.007(2) 0.0011(19) 0.002(2) 0.002(2)

loop_
_atom_type_symbol
_atom_type_description
_atom_type_scat_dispersion_real
_atom_type_scat_dispersion_imag
_atom_type_scat_source
O O 0.0106 0.0060 'International Tables Vol C Tables 4.2.6.8 and 6.1.1.4'
W W -0.8490 6.8722 'International Tables Vol C Tables 4.2.6.8 and 6.1.1.4'
Am Am -7.8986 4.5125 'International Tables Vol C Tables 4.2.6.8 and 6.1.1.4'

loop_
_geom_angle_atom_site_label_1
_geom_angle_atom_site_label_2
_geom_angle_atom_site_label_3
_geom_angle
_geom_angle_site_symmetry_1
_geom_angle_site_symmetry_3
O1 Am1 O5 90.15(18) . 4_666
O1 Am1 O2 107.53(18) . 2_455
O5 Am1 O2 127.55(17) 4_666 2_455
O1 Am1 O3 75.85(17) . 4_665
O5 Am1 O3 79.87(17) 4_666 4_665
O2 Am1 O3 151.64(16) 2_455 4_665
O1 Am1 O4 74.07(18) . 4_565
O5 Am1 O4 157.11(18) 4_666 4_565
O2 Am1 O4 74.01(17) 2_455 4_565
O3 Am1 O4 80.23(17) 4_665 4_565
O1 Am1 O4 136.84(17) . 2
O5 Am1 O4 109.07(17) 4_666 2
O2 Am1 O4 91.11(17) 2_455 2
O3 Am1 O4 70.38(17) 4_665 2
O4 Am1 O4 74.39(19) 4_565 2
O1 Am1 O5 157.52(17) . 2
O5 Am1 O5 72.3(2) 4_666 2
O2 Am1 O5 74.63(17) 2_455 2
O3 Am1 O5 113.30(17) 4_665 2
O4 Am1 O5 126.66(17) 4_565 2
O4 Am1 O5 64.27(16) 2 2
O1 Am1 O2 78.00(17) . 4_666
O5 Am1 O2 64.50(17) 4_666 4_666
O2 Am1 O2 71.48(19) 2_455 4_666
O3 Am1 O2 135.26(16) 4_665 4_666
O4 Am1 O2 125.71(17) 4_565 4_666
O4 Am1 O2 145.10(16) 2 4_666
O5 Am1 O2 81.74(16) 2 4_666
O1 Am1 W1 153.55(13) . 2
O5 Am1 W1 85.12(13) 4_666 2
O2 Am1 W1 95.83(12) 2_455 2
O3 Am1 W1 77.69(12) 4_665 2
O4 Am1 W1 101.56(12) 4_565 2
O4 Am1 W1 27.32(12) 2 2
O5 Am1 W1 41.42(12) 2 2
O2 Am1 W1 122.33(11) 4_666 2
O1 Am1 W1 75.59(12) . 4_666
O5 Am1 W1 39.56(12) 4_666 4_666
O2 Am1 W1 96.71(11) 2_455 4_666
O3 Am1 W1 111.17(12) 4_665 4_666
O4 Am1 W1 143.58(12) 4_565 4_666
O4 Am1 W1 141.84(12) 2 4_666
O5 Am1 W1 81.93(12) 2 4_666
O2 Am1 W1 26.05(12) 4_666 4_666
W1 Am1 W1 114.531(12) 2 4_666
O1 Am1 O2 137.17(15) . 2
O5 Am1 O2 57.43(14) 4_666 2
O2 Am1 O2 114.37(16) 2_455 2
O3 Am1 O2 71.72(14) 4_665 2
O4 Am1 O2 125.38(14) 4_565 2
O4 Am1 O2 52.47(14) 2 2
O5 Am1 O2 42.09(14) 2 2
O2 Am1 O2 106.74(12) 4_666 2
W1 Am1 O2 27.90(7) 2 2
W1 Am1 O2 90.75(7) 4_666 2
O1 Am1 W1 106.88(13) . 2_455
O5 Am1 W1 146.69(12) 4_666 2_455
O2 Am1 W1 20.20(11) 2_455 2_455
O3 Am1 W1 131.43(12) 4_665 2_455
O4 Am1 W1 55.87(12) 4_565 2_455
O4 Am1 W1 78.01(12) 2 2_455
O5 Am1 W1 82.88(12) 2 2_455
O2 Am1 W1 90.74(12) 4_666 2_455
W1 Am1 W1 90.732(19) 2 2_455
W1 Am1 W1 116.457(9) 4_666 2_455
O2 Am1 W1 115.47(8) 2 2_455
O1 W1 O3 101.1(2) . .
O1 W1 O4 116.7(2) . .
O3 W1 O4 103.1(2) . .
O1 W1 O2 115.6(2) . .
O3 W1 O2 101.6(2) . .
O4 W1 O2 115.2(2) . .
O1 W1 O5 82.5(2) . .
O3 W1 O5 176.1(2) . .
O4 W1 O5 76.4(2) . .
O2 W1 O5 75.29(19) . .
O1 W1 Am1 117.47(17) . 2_545
O3 W1 Am1 134.30(16) . 2_545
O4 W1 Am1 38.77(15) . 2_545
O2 W1 Am1 83.80(16) . 2_545
O5 W1 Am1 43.52(12) . 2_545
O1 W1 Am1 94.43(16) . 4_565
O3 W1 Am1 137.90(17) . 4_565
O4 W1 Am1 104.23(15) . 4_565
O2 W1 Am1 37.20(15) . 4_565
O5 W1 Am1 39.53(12) . 4_565
Am1 W1 Am1 65.469(12) 2_545 4_565
O1 W1 Am1 134.00(17) . 2_445
O3 W1 Am1 77.87(16) . 2_445
O4 W1 Am1 108.00(17) . 2_445
O2 W1 Am1 27.36(15) . 2_445
O5 W1 Am1 98.53(13) . 2_445
Am1 W1 Am1 90.733(19) 2_545 2_445
Am1 W1 Am1 63.544(10) 4_565 2_445
O1 W1 Am1 123.44(17) . 4_566
O3 W1 Am1 22.81(16) . 4_566
O4 W1 Am1 94.59(16) . 4_566
O2 W1 Am1 86.53(15) . 4_566
O5 W1 Am1 153.32(13) . 4_566
Am1 W1 Am1 116.167(14) 2_545 4_566
Am1 W1 Am1 123.467(17) 4_565 4_566
Am1 W1 Am1 59.958(12) 2_445 4_566
O1 W1 Am1 106.73(17) . 4_666
O3 W1 Am1 85.32(17) . 4_666
O4 W1 Am1 23.16(15) . 4_666
O2 W1 Am1 134.54(16) . 4_666
O5 W1 Am1 95.13(12) . 4_666
Am1 W1 Am1 61.705(15) 2_545 4_666
Am1 W1 Am1 127.093(12) 4_565 4_666
Am1 W1 Am1 118.854(15) 2_445 4_666
Am1 W1 Am1 83.720(18) 4_566 4_666
O1 W1 Am1 10.26(17) . .
O3 W1 Am1 99.47(16) . .
O4 W1 Am1 107.67(17) . .
O2 W1 Am1 125.63(15) . .
O5 W1 Am1 84.38(13) . .
Am1 W1 Am1 114.058(15) 2_545 .
Am1 W1 Am1 101.950(12) 4_565 .
Am1 W1 Am1 143.862(10) 2_445 .
Am1 W1 Am1 122.279(9) 4_566 .
Am1 W1 Am1 96.537(13) 4_666 .
W1 O1 Am1 162.1(3) . .
W1 O2 Am1 132.4(2) . 2_445
W1 O2 Am1 116.8(2) . 4_565
Am1 O2 Am1 108.52(19) 2_445 4_565
W1 O2 Am1 68.30(15) . 2_545
Am1 O2 Am1 114.37(16) 2_445 2_545
Am1 O2 Am1 73.26(12) 4_565 2_545
W1 O3 Am1 141.0(3) . 4_566
W1 O3 Am1 76.00(16) . 2_445
Am1 O3 Am1 72.14(12) 4_566 2_445
W1 O4 Am1 140.0(3) . 4_666
W1 O4 Am1 113.9(2) . 2_545
Am1 O4 Am1 105.61(19) 4_666 2_545
Am1 O5 W1 100.9(2) 4_565 .
Am1 O5 Am1 107.7(2) 4_565 2_545
W1 O5 Am1 95.06(17) . 2_545
Am1 O5 Am1 106.21(16) 4_565 4_665
W1 O5 Am1 151.59(19) . 4_665
Am1 O5 Am1 68.87(12) 2_545 4_665

loop_
_geom_bond_atom_site_label_1
_geom_bond_atom_site_label_2
_geom_bond_distance
_geom_bond_site_symmetry_2
Am1 O1 2.357(5) .
Am1 O5 2.396(5) 4_666
Am1 O2 2.420(5) 2_455
Am1 O3 2.449(5) 4_665
Am1 O4 2.460(5) 4_565
Am1 O4 2.473(5) 2
Am1 O5 2.496(5) 2
Am1 O2 2.503(5) 4_666
Am1 W1 3.6105(6) 2
Am1 W1 3.6971(8) 4_666
Am1 O2 3.863(5) 2
Am1 W1 3.8857(7) 2_455
W1 O1 1.763(5) .
W1 O3 1.764(5) .
W1 O4 1.813(5) .
W1 O2 1.818(5) .
W1 O5 2.398(5) .
W1 Am1 3.6105(6) 2_545
W1 Am1 3.6971(8) 4_565
W1 Am1 3.8857(7) 2_445
W1 Am1 3.9773(7) 4_566
W1 Am1 4.0216(8) 4_666
O2 Am1 2.420(5) 2_445
O2 Am1 2.503(5) 4_565
O2 Am1 3.863(5) 2_545
O3 Am1 2.449(5) 4_566
O3 Am1 3.915(5) 2_445
O4 Am1 2.460(5) 4_666
O4 Am1 2.473(5) 2_545
O5 Am1 2.396(5) 4_565
O5 Am1 2.496(5) 2_545
O5 Am1 4.147(5) 4_665
